data_7240818
loop_
_publ_author_name
'Odendal, James A.'
'Bruce, Jocelyn C.'
'Koch, Klaus R.'
'Haynes, Delia A.'

_publ_section_title
;
 Ring stacking and laddering in ammonium carboxylate salts: extension to
 secondary ammonium salts
;
_journal_name_full CrystEngComm
_journal_paper_doi 10.1039/D0CE00616E
_journal_year 2020
_chemical_formula_moiety 'C12 H24 N +, C H O2 -, 2(H2 O)'
_chemical_formula_sum 'C13 H29 N O4'
_chemical_formula_weight 263.37
_chemical_name_common 'dicyclohexylammonium formate hydrate'
_space_group_crystal_system monoclinic
_space_group_IT_number 14
_space_group_name_Hall '-P 2yn'
_space_group_name_H-M_alt 'P 1 21/n 1'
_atom_sites_solution_hydrogens mixed
_atom_sites_solution_primary direct
_atom_sites_solution_secondary difmap
_audit_creation_method SHELXL-2018/3
_audit_update_record
;
2020-05-27 deposited with the CCDC.	2020-06-26 downloaded from the CCDC.
;
_cell_angle_alpha 90
_cell_angle_beta 95.783(2)
_cell_angle_gamma 90
_cell_formula_units_Z 4
_cell_length_a 5.1775(7)
_cell_length_b 17.585(2)
_cell_length_c 16.534(2)
_cell_measurement_reflns_used 2487
_cell_measurement_temperature 100(2)
_cell_measurement_theta_max 27.21
_cell_measurement_theta_min 2.32
_cell_volume 1497.7(3)
_computing_cell_refinement 'APEX II, Bruker 2007'
_computing_data_collection 'APEX II, Bruker 2007'
_computing_data_reduction 'APEX II, Bruker 2007'
_computing_structure_refinement 'SHELXL-2018/3 (Sheldrick, 2018)'
_computing_structure_solution 'SHELXS (Sheldrick 2016)'
_diffrn_ambient_temperature 100(2)
_diffrn_measured_fraction_theta_full 0.999
_diffrn_measured_fraction_theta_max 0.944
_diffrn_measurement_device_type 'Bruker APEX CCD area-detector'
_diffrn_measurement_method \w
_diffrn_radiation_type MoK\a
_diffrn_radiation_wavelength 0.71073
_diffrn_reflns_av_R_equivalents 0.0315
_diffrn_reflns_av_unetI/netI 0.0435
_diffrn_reflns_Laue_measured_fraction_full 0.999
_diffrn_reflns_Laue_measured_fraction_max 0.944
_diffrn_reflns_limit_h_max 6
_diffrn_reflns_limit_h_min -6
_diffrn_reflns_limit_k_max 22
_diffrn_reflns_limit_k_min -22
_diffrn_reflns_limit_l_max 21
_diffrn_reflns_limit_l_min -11
_diffrn_reflns_number 9233
_diffrn_reflns_point_group_measured_fraction_full 0.999
_diffrn_reflns_point_group_measured_fraction_max 0.944
_diffrn_reflns_theta_full 25.242
_diffrn_reflns_theta_max 28.267
_diffrn_reflns_theta_min 1.695
_diffrn_source 'fine-focus sealed tube'
_exptl_absorpt_coefficient_mu 0.085
_exptl_absorpt_correction_T_max 0.993
_exptl_absorpt_correction_T_min 0.823
_exptl_absorpt_correction_type multi-scan
_exptl_absorpt_process_details '(SADABS, 2002)'
_exptl_crystal_colour colourless
_exptl_crystal_density_diffrn 1.168
_exptl_crystal_description block
_exptl_crystal_F_000 584
_exptl_crystal_size_max 0.400
_exptl_crystal_size_mid 0.190
_exptl_crystal_size_min 0.100
_refine_diff_density_max 0.382
_refine_diff_density_min -0.180
_refine_diff_density_rms 0.053
_refine_ls_extinction_method none
_refine_ls_goodness_of_fit_ref 1.063
_refine_ls_hydrogen_treatment mixed
_refine_ls_matrix_type full
_refine_ls_number_parameters 187
_refine_ls_number_reflns 3496
_refine_ls_number_restraints 6
_refine_ls_restrained_S_all 1.063
_refine_ls_R_factor_all 0.0693
_refine_ls_R_factor_gt 0.0555
_refine_ls_shift/su_max 0.000
_refine_ls_shift/su_mean 0.000
_refine_ls_structure_factor_coef Fsqd
_refine_ls_weighting_details 'w=1/[\s^2^(Fo^2^)+(0.0679P)^2^+0.3433P] where P=(Fo^2^+2Fc^2^)/3'
_refine_ls_weighting_scheme calc
_refine_ls_wR_factor_gt 0.1317
_refine_ls_wR_factor_ref 0.1397
_reflns_Friedel_coverage 0.000
_reflns_number_gt 2816
_reflns_number_total 3496
_reflns_threshold_expression 'I > 2\s(I)'
_cod_data_source_file d0ce00616e2.cif
_cod_data_source_block 5
_cod_original_sg_symbol_H-M 'P 21/n'
_cod_database_code 7240818
_shelx_shelxl_version_number 2018/3
_shelx_space_group_comment
;
The symmetry employed for this shelxl refinement is uniquely defined
by the following loop, which should always be used as a source of
symmetry information in preference to the above space-group names.
They are only intended as comments.
;
_shelx_estimated_absorpt_t_min 0.967
_shelx_estimated_absorpt_t_max 0.992

loop_
_space_group_symop_operation_xyz
'x, y, z'
'-x+1/2, y+1/2, -z+1/2'
'-x, -y, -z'
'x-1/2, -y-1/2, z-1/2'

loop_
_atom_site_label
_atom_site_type_symbol
_atom_site_fract_x
_atom_site_fract_y
_atom_site_fract_z
_atom_site_U_iso_or_equiv
_atom_site_adp_type
_atom_site_occupancy
_atom_site_site_symmetry_order
_atom_site_calc_flag
_atom_site_refinement_flags_posn
_atom_site_refinement_flags_adp
_atom_site_refinement_flags_occupancy
_atom_site_disorder_assembly
_atom_site_disorder_group
O1 O 1.1000(2) 0.22286(7) 0.76376(7) 0.0300(3) Uani 1 1 d . . . . .
O2 O 0.8176(2) 0.16254(7) 0.83082(8) 0.0355(3) Uani 1 1 d . . . . .
C1 C 1.0425(3) 0.17778(8) 0.81705(9) 0.0223(3) Uani 1 1 d . . . . .
H1 H 1.177491 0.153906 0.848701 0.027 Uiso 1 1 calc R U . . .
N1 N 0.5554(3) 0.26266(7) 0.70319(8) 0.0204(3) Uani 1 1 d . . . . .
H1N H 0.693(4) 0.2417(11) 0.7309(13) 0.036(5) Uiso 1 1 d . . . . .
H2N H 0.410(4) 0.2453(11) 0.7288(12) 0.033(5) Uiso 1 1 d . . . . .
C2 C 0.5757(3) 0.34751(8) 0.71214(9) 0.0185(3) Uani 1 1 d . . . . .
H2 H 0.711128 0.365982 0.679709 0.022 Uiso 1 1 calc R U . . .
C3 C 0.6544(3) 0.36579(9) 0.80112(10) 0.0249(4) Uani 1 1 d . . . . .
H3A H 0.819907 0.341978 0.818297 0.030 Uiso 1 1 calc R U . . .
H3B H 0.526116 0.345450 0.834156 0.030 Uiso 1 1 calc R U . . .
C4 C 0.6767(3) 0.45164(9) 0.81365(10) 0.0264(4) Uani 1 1 d . . . . .
H4A H 0.718658 0.462348 0.871018 0.032 Uiso 1 1 calc R U . . .
H4B H 0.816769 0.471053 0.784736 0.032 Uiso 1 1 calc R U . . .
C5 C 0.4257(3) 0.49190(8) 0.78341(10) 0.0214(3) Uani 1 1 d . . . . .
H5A H 0.450108 0.546447 0.788374 0.026 Uiso 1 1 calc R U . . .
H5B H 0.290185 0.477279 0.816808 0.026 Uiso 1 1 calc R U . . .
C6 C 0.3421(3) 0.47178(8) 0.69503(10) 0.0222(3) Uani 1 1 d . . . . .
H6A H 0.467400 0.492160 0.660928 0.027 Uiso 1 1 calc R U . . .
H6B H 0.175427 0.495165 0.678529 0.027 Uiso 1 1 calc R U . . .
C7 C 0.3205(3) 0.38587(8) 0.68240(9) 0.0191(3) Uani 1 1 d . . . . .
H7A H 0.182764 0.365938 0.711982 0.023 Uiso 1 1 calc R U . . .
H7B H 0.277193 0.374947 0.625130 0.023 Uiso 1 1 calc R U . . .
C8 C 0.5302(3) 0.23064(8) 0.61854(9) 0.0168(3) Uani 1 1 d . . . . .
H8 H 0.383324 0.255349 0.586905 0.020 Uiso 1 1 calc R U . . .
C9 C 0.4728(3) 0.14583(8) 0.62424(10) 0.0219(3) Uani 1 1 d . . . . .
H9A H 0.312004 0.138671 0.648752 0.026 Uiso 1 1 calc R U . . .
H9B H 0.611008 0.121341 0.658732 0.026 Uiso 1 1 calc R U . . .
C10 C 0.4495(3) 0.10913(8) 0.54016(10) 0.0226(3) Uani 1 1 d . . . . .
H10A H 0.422569 0.054855 0.545538 0.027 Uiso 1 1 calc R U . . .
H10B H 0.299949 0.129994 0.507555 0.027 Uiso 1 1 calc R U . . .
C11 C 0.6914(3) 0.12279(9) 0.49743(10) 0.0229(3) Uani 1 1 d . . . . .
H11A H 0.667394 0.101540 0.443051 0.027 Uiso 1 1 calc R U . . .
H11B H 0.838498 0.097537 0.526983 0.027 Uiso 1 1 calc R U . . .
C12 C 0.7456(3) 0.20763(9) 0.49257(10) 0.0253(4) Uani 1 1 d . . . . .
H12A H 0.604749 0.231955 0.459029 0.030 Uiso 1 1 calc R U . . .
H12B H 0.904062 0.215448 0.466989 0.030 Uiso 1 1 calc R U . . .
C13 C 0.7735(3) 0.24436(9) 0.57663(10) 0.0229(3) Uani 1 1 d . . . . .
H13A H 0.922470 0.222985 0.609072 0.027 Uiso 1 1 calc R U . . .
H13B H 0.801664 0.298599 0.571410 0.027 Uiso 1 1 calc R U . . .
O1W O 0.7473(3) 0.08984(8) 0.96805(9) 0.0365(3) Uani 1 1 d D . . . .
H1W H 0.763(5) 0.1164(13) 0.9227(12) 0.050(6) Uiso 1 1 d D . . . .
O2W O 1.2677(2) 0.06843(7) 1.03228(8) 0.0332(3) Uani 1 1 d D . . . .
H3W H 1.265(5) 0.0174(11) 1.0358(15) 0.060(7) Uiso 1 1 d D . . . .
H2W H 0.917(5) 0.087(3) 0.992(3) 0.17(2) Uiso 1 1 d D . . . .
H4W H 1.406(7) 0.083(3) 1.007(3) 0.18(2) Uiso 1 1 d D . . . .

loop_
_atom_site_aniso_label
_atom_site_aniso_U_11
_atom_site_aniso_U_22
_atom_site_aniso_U_33
_atom_site_aniso_U_23
_atom_site_aniso_U_13
_atom_site_aniso_U_12
O1 0.0405(7) 0.0275(6) 0.0237(6) 0.0066(5) 0.0114(5) 0.0098(5)
O2 0.0325(7) 0.0354(7) 0.0382(7) 0.0108(6) 0.0011(6) -0.0003(5)
C1 0.0307(8) 0.0177(7) 0.0180(7) -0.0010(6) 0.0001(6) 0.0060(6)
N1 0.0239(7) 0.0171(6) 0.0196(6) -0.0023(5) -0.0007(6) 0.0054(5)
C2 0.0170(7) 0.0159(7) 0.0226(7) -0.0043(6) 0.0017(6) 0.0011(5)
C3 0.0246(8) 0.0245(8) 0.0240(8) -0.0057(6) -0.0051(6) 0.0089(6)
C4 0.0226(8) 0.0271(8) 0.0288(8) -0.0110(7) -0.0015(7) 0.0023(6)
C5 0.0212(7) 0.0174(7) 0.0264(8) -0.0033(6) 0.0070(6) 0.0019(6)
C6 0.0256(8) 0.0162(7) 0.0252(8) 0.0003(6) 0.0043(6) 0.0024(6)
C7 0.0190(7) 0.0166(7) 0.0215(7) -0.0006(6) 0.0006(6) 0.0005(5)
C8 0.0177(7) 0.0159(7) 0.0167(7) -0.0025(5) 0.0011(6) 0.0016(5)
C9 0.0255(8) 0.0162(7) 0.0252(8) -0.0008(6) 0.0088(6) -0.0008(6)
C10 0.0219(8) 0.0181(7) 0.0282(8) -0.0065(6) 0.0047(6) -0.0017(6)
C11 0.0222(8) 0.0233(8) 0.0236(8) -0.0064(6) 0.0048(6) 0.0001(6)
C12 0.0273(8) 0.0242(8) 0.0261(8) -0.0021(6) 0.0109(7) -0.0020(6)
C13 0.0209(7) 0.0208(7) 0.0280(8) -0.0059(6) 0.0077(6) -0.0037(6)
O1W 0.0395(8) 0.0351(7) 0.0369(7) 0.0124(6) 0.0134(6) 0.0054(6)
O2W 0.0330(7) 0.0270(7) 0.0420(8) -0.0061(6) 0.0156(6) -0.0048(5)

loop_
_atom_type_symbol
_atom_type_description
_atom_type_scat_dispersion_real
_atom_type_scat_dispersion_imag
_atom_type_scat_source
C C 0.0033 0.0016 'International Tables Vol C Tables 4.2.6.8 and 6.1.1.4'
H H 0.0000 0.0000 'International Tables Vol C Tables 4.2.6.8 and 6.1.1.4'
N N 0.0061 0.0033 'International Tables Vol C Tables 4.2.6.8 and 6.1.1.4'
O O 0.0106 0.0060 'International Tables Vol C Tables 4.2.6.8 and 6.1.1.4'

loop_
_geom_angle_atom_site_label_1
_geom_angle_atom_site_label_2
_geom_angle_atom_site_label_3
_geom_angle
_geom_angle_site_symmetry_1
_geom_angle_site_symmetry_3
_geom_angle_publ_flag
O2 C1 O1 124.41(15) . . ?
C8 N1 C2 117.57(12) . . ?
N1 C2 C7 111.03(12) . . ?
N1 C2 C3 108.33(12) . . ?
C7 C2 C3 111.01(12) . . ?
C2 C3 C4 110.46(13) . . ?
C5 C4 C3 111.45(13) . . ?
C4 C5 C6 110.99(12) . . ?
C5 C6 C7 111.76(12) . . ?
C2 C7 C6 110.20(12) . . ?
N1 C8 C13 111.58(12) . . ?
N1 C8 C9 107.95(12) . . ?
C13 C8 C9 111.09(12) . . ?
C8 C9 C10 110.80(12) . . ?
C11 C10 C9 111.35(13) . . ?
C10 C11 C12 110.17(12) . . ?
C11 C12 C13 111.59(13) . . ?
C8 C13 C12 110.00(12) . . ?

loop_
_geom_bond_atom_site_label_1
_geom_bond_atom_site_label_2
_geom_bond_distance
_geom_bond_site_symmetry_2
_geom_bond_publ_flag
O1 C1 1.2436(18) . ?
O2 C1 1.238(2) . ?
N1 C8 1.5021(19) . ?
N1 C2 1.5020(18) . ?
C2 C7 1.520(2) . ?
C2 C3 1.521(2) . ?
C3 C4 1.527(2) . ?
C4 C5 1.520(2) . ?
C5 C6 1.523(2) . ?
C6 C7 1.528(2) . ?
C8 C13 1.517(2) . ?
C8 C9 1.525(2) . ?
C9 C10 1.526(2) . ?
C10 C11 1.518(2) . ?
C11 C12 1.522(2) . ?
C12 C13 1.526(2) . ?
